data_2207976
loop_
_publ_author_name
'Suitchmezian, Viktor'
'Je\&s, Inke'
'N\"ather, Christian'

_publ_section_title
;
 Triamcinolone diacetate chloroform solvate
;
_journal_coeditor_code BT6799
_journal_issue 2
_journal_name_full 'Acta Crystallographica Section E'
_journal_page_first o788
_journal_page_last o790
_journal_paper_doi 10.1107/S1600536806001711
_journal_volume 62
_journal_year 2006
_chemical_formula_iupac 'C25 H31 F O8, C H Cl3'
_chemical_formula_moiety 'C25 H31 F O8, C H Cl3'
_chemical_formula_sum 'C26 H32 Cl3 F O8'
_chemical_formula_weight 597.87
_chemical_name_common Triamcinolonacetate
_chemical_name_systematic
;
16\a,21-diacetoxy-9\a-fluoro-11\b,17\a-dihydroxy-1,4-pregnadiene-3,20-dione
chloroform solvate
;
_space_group_IT_number 19
_symmetry_cell_setting orthorhombic
_symmetry_space_group_name_Hall 'P 2ac 2ab'
_symmetry_space_group_name_H-M 'P 21 21 21'
_atom_sites_solution_hydrogens geom
_atom_sites_solution_primary direct
_atom_sites_solution_secondary difmap
_audit_creation_method SHELXL-97
_cell_angle_alpha 90.00
_cell_angle_beta 90.00
_cell_angle_gamma 90.00
_cell_formula_units_Z 4
_cell_length_a 8.0465(4)
_cell_length_b 14.5972(7)
_cell_length_c 23.7454(14)
_cell_measurement_reflns_used 8000
_cell_measurement_temperature 170(2)
_cell_measurement_theta_max 25
_cell_measurement_theta_min 11.6
_cell_volume 2789.0(3)
_computing_cell_refinement 'IPDS Program Package'
_computing_data_collection 'IPDS Program Package (Stoe & Cie, 1998)'
_computing_data_reduction 'IPDS Program Package'
_computing_molecular_graphics 'XP in SHELXTL (Bruker, 1998)'
_computing_publication_material 'CIFTAB in SHELXTL'
_computing_structure_refinement 'SHELXL97 (Sheldrick, 1997)'
_computing_structure_solution 'SHELXS97 (Sheldrick, 1997)'
_diffrn_ambient_temperature 170(2)
_diffrn_measured_fraction_theta_full 0.996
_diffrn_measured_fraction_theta_max 0.996
_diffrn_measurement_device_type IPDS-1
_diffrn_measurement_method \f
_diffrn_radiation_monochromator graphite
_diffrn_radiation_source 'fine-focus sealed tube'
_diffrn_radiation_type MoK\a
_diffrn_radiation_wavelength 0.71073
_diffrn_reflns_av_R_equivalents 0.0538
_diffrn_reflns_av_sigmaI/netI 0.0525
_diffrn_reflns_limit_h_max 8
_diffrn_reflns_limit_h_min -10
_diffrn_reflns_limit_k_max 16
_diffrn_reflns_limit_k_min -18
_diffrn_reflns_limit_l_max 30
_diffrn_reflns_limit_l_min -30
_diffrn_reflns_number 17821
_diffrn_reflns_theta_full 27.10
_diffrn_reflns_theta_max 27.10
_diffrn_reflns_theta_min 2.67
_diffrn_standards_decay_% 0
_diffrn_standards_interval_time 0
_diffrn_standards_number 0
_exptl_absorpt_coefficient_mu 0.382
_exptl_absorpt_correction_type none
_exptl_crystal_colour colourless
_exptl_crystal_density_diffrn 1.424
_exptl_crystal_density_method 'not measured'
_exptl_crystal_description block
_exptl_crystal_F_000 1248
_exptl_crystal_size_max 0.2
_exptl_crystal_size_mid 0.2
_exptl_crystal_size_min 0.15
_refine_diff_density_max 0.591
_refine_diff_density_min -0.450
_refine_ls_abs_structure_details 'Flack (1983)'
_refine_ls_abs_structure_Flack 0.06(8)
_refine_ls_extinction_coef 0.0083(12)
_refine_ls_extinction_expression Fc^*^=kFc[1+0.001xFc^2^\l^3^/sin(2\q)]^-1/4^
_refine_ls_extinction_method SHELXL97
_refine_ls_goodness_of_fit_ref 1.032
_refine_ls_hydrogen_treatment constr
_refine_ls_matrix_type full
_refine_ls_number_parameters 347
_refine_ls_number_reflns 6150
_refine_ls_number_restraints 0
_refine_ls_restrained_S_all 1.032
_refine_ls_R_factor_all 0.0729
_refine_ls_R_factor_gt 0.0469
_refine_ls_shift/su_max 0.000
_refine_ls_shift/su_mean 0.000
_refine_ls_structure_factor_coef Fsqd
_refine_ls_weighting_details 'calc w=1/[\s^2^(Fo^2^)+(0.0585P)^2^+1.0803P] where P=(Fo^2^+2Fc^2^)/3'
_refine_ls_weighting_scheme calc
_refine_ls_wR_factor_gt 0.1052
_refine_ls_wR_factor_ref 0.1216
_reflns_number_gt 4683
_reflns_number_total 6150
_reflns_threshold_expression I>2\s(I)
_cod_data_source_file bt6799.cif
_cod_data_source_block I
_cod_database_code 2207976

loop_
_symmetry_equiv_pos_as_xyz
'x, y, z'
'-x+1/2, -y, z+1/2'
'-x, y+1/2, -z+1/2'
'x+1/2, -y+1/2, -z'

loop_
_atom_site_label
_atom_site_fract_x
_atom_site_fract_y
_atom_site_fract_z
_atom_site_U_iso_or_equiv
_atom_site_adp_type
_atom_site_calc_flag
_atom_site_refinement_flags
_atom_site_occupancy
_atom_site_type_symbol
O1 -0.0183(4) 0.97252(17) 0.45783(8) 0.0456(7) Uani d . 1 O
O2 0.1598(3) 0.84146(16) 0.72423(8) 0.0290(5) Uani d . 1 O
H1O2 0.2269 0.8510 0.7507 0.043 Uiso calc R 1 H
O3 0.5455(2) 0.57657(13) 0.65175(7) 0.0202(4) Uani d . 1 O
H1O3 0.5024 0.5550 0.6224 0.030 Uiso calc R 1 H
O4 0.4981(3) 0.52941(15) 0.79451(7) 0.0287(5) Uani d . 1 O
O5 0.8104(3) 0.60134(14) 0.79262(8) 0.0275(5) Uani d . 1 O
O6 0.6813(4) 0.73584(19) 0.79491(11) 0.0570(8) Uani d . 1 O
O7 0.3769(3) 0.42113(13) 0.64608(7) 0.0218(4) Uani d . 1 O
O8 0.5966(3) 0.38785(14) 0.69968(8) 0.0303(5) Uani d . 1 O
F1 0.2131(2) 0.77127(11) 0.58201(6) 0.0221(4) Uani d . 1 F
C1 -0.0230(4) 0.9364(2) 0.50524(10) 0.0266(7) Uani d . 1 C
C2 0.0622(4) 0.9803(2) 0.55238(11) 0.0281(6) Uani d . 1 C
H2 0.1179 1.0370 0.5467 0.034 Uiso calc R 1 H
C3 0.0628(4) 0.9421(2) 0.60301(11) 0.0257(6) Uani d . 1 C
H3 0.1189 0.9734 0.6325 0.031 Uiso calc R 1 H
C4 -0.0190(4) 0.85279(19) 0.61684(10) 0.0204(6) Uani d . 1 C
C5 0.1182(4) 0.78061(19) 0.63230(10) 0.0184(6) Uani d . 1 C
C6 0.2486(4) 0.81372(19) 0.67543(11) 0.0218(6) Uani d . 1 C
H6 0.3056 0.8688 0.6594 0.026 Uiso calc R 1 H
C7 0.3805(4) 0.7411(2) 0.68746(11) 0.0215(6) Uani d . 1 C
H7A 0.4530 0.7349 0.6540 0.026 Uiso calc R 1 H
H7B 0.4505 0.7621 0.7192 0.026 Uiso calc R 1 H
C8 0.3089(3) 0.64724(19) 0.70195(10) 0.0181(5) Uani d . 1 C
C9 0.4345(4) 0.56541(19) 0.69759(10) 0.0190(5) Uani d . 1 C
C10 0.3171(3) 0.4810(2) 0.68987(10) 0.0202(5) Uani d . 1 C
H10 0.3042 0.4470 0.7261 0.024 Uiso calc R 1 H
C11 0.1487(4) 0.5187(2) 0.66976(12) 0.0240(6) Uani d . 1 C
H11A 0.1085 0.4850 0.6363 0.029 Uiso calc R 1 H
H11B 0.0641 0.5146 0.6999 0.029 Uiso calc R 1 H
C12 0.1872(3) 0.61828(19) 0.65535(11) 0.0197(5) Uani d . 1 C
H12 0.2534 0.6167 0.6197 0.024 Uiso calc R 1 H
C13 0.0456(4) 0.68581(18) 0.64507(11) 0.0197(5) Uani d . 1 C
H13 -0.0228 0.6901 0.6801 0.024 Uiso calc R 1 H
C14 -0.0660(4) 0.6519(2) 0.59694(12) 0.0262(6) Uani d . 1 C
H14A 0.0048 0.6350 0.5645 0.031 Uiso calc R 1 H
H14B -0.1251 0.5960 0.6095 0.031 Uiso calc R 1 H
C15 -0.1946(4) 0.7228(2) 0.57750(14) 0.0306(7) Uani d . 1 C
H15A -0.2489 0.7013 0.5425 0.037 Uiso calc R 1 H
H15B -0.2814 0.7300 0.6067 0.037 Uiso calc R 1 H
C16 -0.1121(4) 0.8130(2) 0.56707(11) 0.0238(6) Uani d . 1 C
C17 -0.1103(4) 0.8522(2) 0.51639(11) 0.0267(6) Uani d . 1 C
H17 -0.1688 0.8234 0.4865 0.032 Uiso calc R 1 H
C18 -0.1447(4) 0.8721(2) 0.66478(12) 0.0333(8) Uani d . 1 C
H18A -0.2015 0.8152 0.6751 0.050 Uiso calc R 1 H
H18B -0.2267 0.9172 0.6519 0.050 Uiso calc R 1 H
H18C -0.0855 0.8964 0.6976 0.050 Uiso calc R 1 H
C19 0.2264(4) 0.6485(2) 0.76054(11) 0.0264(6) Uani d . 1 C
H19A 0.1813 0.5876 0.7690 0.040 Uiso calc R 1 H
H19B 0.1363 0.6936 0.7608 0.040 Uiso calc R 1 H
H19C 0.3093 0.6650 0.7890 0.040 Uiso calc R 1 H
C20 0.5476(4) 0.55670(19) 0.74946(10) 0.0205(5) Uani d . 1 C
C21 0.7262(4) 0.5850(2) 0.74056(11) 0.0261(6) Uani d . 1 C
H21A 0.7850 0.5363 0.7195 0.031 Uiso calc R 1 H
H21B 0.7292 0.6415 0.7175 0.031 Uiso calc R 1 H
C22 0.7784(4) 0.6843(2) 0.81543(12) 0.0317(7) Uani d . 1 C
C23 0.8769(6) 0.7002(3) 0.86730(16) 0.0507(11) Uani d . 1 C
H23A 0.9478 0.6469 0.8746 0.076 Uiso calc R 1 H
H23B 0.8015 0.7094 0.8992 0.076 Uiso calc R 1 H
H23C 0.9463 0.7547 0.8624 0.076 Uiso calc R 1 H
C24 0.5208(4) 0.37819(19) 0.65628(11) 0.0245(6) Uani d . 1 C
C25 0.5737(5) 0.3199(2) 0.60850(13) 0.0371(8) Uani d . 1 C
H25A 0.6830 0.2935 0.6166 0.056 Uiso calc R 1 H
H25B 0.5803 0.3571 0.5742 0.056 Uiso calc R 1 H
H25C 0.4928 0.2705 0.6030 0.056 Uiso calc R 1 H
Cl1 0.75360(18) 0.16996(9) 0.50858(5) 0.0702(4) Uani d . 1 Cl
Cl2 0.43668(17) 0.10105(11) 0.47032(5) 0.0741(4) Uani d . 1 Cl
Cl3 0.56404(19) 0.04954(9) 0.57946(5) 0.0718(4) Uani d . 1 Cl
C26 0.6164(6) 0.0769(3) 0.50941(17) 0.0529(10) Uani d . 1 C
H26 0.6733 0.0229 0.4921 0.063 Uiso calc R 1 H

loop_
_atom_site_aniso_label
_atom_site_aniso_U_11
_atom_site_aniso_U_22
_atom_site_aniso_U_33
_atom_site_aniso_U_12
_atom_site_aniso_U_13
_atom_site_aniso_U_23
O1 0.082(2) 0.0385(13) 0.0167(9) 0.0030(14) -0.0052(11) 0.0058(9)
O2 0.0291(12) 0.0355(12) 0.0224(9) 0.0079(11) -0.0059(8) -0.0120(9)
O3 0.0188(10) 0.0264(10) 0.0155(8) -0.0011(9) 0.0042(7) 0.0004(7)
O4 0.0309(11) 0.0395(12) 0.0157(8) -0.0026(10) 0.0011(8) 0.0043(8)
O5 0.0278(11) 0.0256(11) 0.0292(10) 0.0027(9) -0.0103(9) -0.0017(8)
O6 0.076(2) 0.0403(15) 0.0551(15) 0.0257(15) -0.0329(15) -0.0143(12)
O7 0.0268(11) 0.0192(10) 0.0194(8) 0.0018(9) -0.0039(7) 0.0008(7)
O8 0.0336(13) 0.0258(11) 0.0316(10) 0.0037(10) -0.0097(9) 0.0051(9)
F1 0.0242(9) 0.0244(8) 0.0176(7) 0.0001(7) 0.0066(6) -0.0035(6)
C1 0.0377(18) 0.0264(14) 0.0159(11) 0.0077(14) -0.0023(11) -0.0012(10)
C2 0.0373(17) 0.0251(15) 0.0220(12) -0.0019(15) -0.0031(12) -0.0003(11)
C3 0.0357(17) 0.0217(13) 0.0197(12) 0.0014(14) -0.0078(12) -0.0044(10)
C4 0.0252(15) 0.0199(13) 0.0161(11) 0.0041(13) 0.0007(10) -0.0022(10)
C5 0.0193(14) 0.0227(14) 0.0132(11) 0.0017(12) 0.0041(10) -0.0024(9)
C6 0.0227(15) 0.0197(13) 0.0231(12) 0.0001(13) -0.0006(11) -0.0027(10)
C7 0.0198(14) 0.0225(14) 0.0221(12) -0.0023(12) 0.0009(10) -0.0022(10)
C8 0.0178(13) 0.0201(13) 0.0163(11) 0.0005(11) 0.0020(10) 0.0002(10)
C9 0.0208(13) 0.0221(13) 0.0140(11) -0.0032(12) 0.0040(10) 0.0018(10)
C10 0.0209(13) 0.0228(13) 0.0169(11) -0.0007(12) 0.0019(10) 0.0001(10)
C11 0.0192(14) 0.0203(13) 0.0325(14) -0.0037(12) -0.0014(11) 0.0022(11)
C12 0.0180(13) 0.0204(13) 0.0206(12) -0.0018(12) 0.0004(10) 0.0001(10)
C13 0.0171(13) 0.0193(13) 0.0226(12) -0.0008(12) -0.0008(10) 0.0008(10)
C14 0.0217(15) 0.0238(14) 0.0330(14) 0.0011(13) -0.0068(12) -0.0016(12)
C15 0.0224(16) 0.0321(16) 0.0372(15) -0.0016(14) -0.0083(13) 0.0039(13)
C16 0.0188(14) 0.0250(14) 0.0275(13) 0.0048(12) -0.0046(11) -0.0028(11)
C17 0.0343(17) 0.0275(15) 0.0184(12) 0.0055(14) -0.0105(11) -0.0056(11)
C18 0.0312(18) 0.046(2) 0.0230(13) 0.0150(16) 0.0029(12) 0.0032(13)
C19 0.0268(16) 0.0310(15) 0.0212(12) 0.0019(14) 0.0068(11) -0.0010(11)
C20 0.0208(14) 0.0195(13) 0.0211(12) 0.0000(12) 0.0012(11) 0.0000(10)
C21 0.0188(14) 0.0336(16) 0.0258(13) -0.0017(13) -0.0015(11) -0.0034(11)
C22 0.0341(18) 0.0294(17) 0.0316(15) 0.0021(15) -0.0049(13) -0.0036(12)
C23 0.066(3) 0.044(2) 0.0424(19) 0.000(2) -0.0219(19) -0.0143(16)
C24 0.0287(16) 0.0181(13) 0.0268(13) 0.0004(13) -0.0019(12) 0.0052(11)
C25 0.043(2) 0.0351(18) 0.0332(15) 0.0094(18) 0.0031(15) -0.0038(13)
Cl1 0.0775(9) 0.0749(8) 0.0581(6) -0.0044(7) 0.0235(6) -0.0096(5)
Cl2 0.0620(7) 0.1045(10) 0.0557(6) 0.0281(8) -0.0016(5) 0.0062(6)
Cl3 0.0846(9) 0.0693(7) 0.0616(6) 0.0121(7) 0.0006(6) 0.0265(5)
C26 0.054(3) 0.051(2) 0.054(2) 0.020(2) 0.0065(18) -0.0024(18)

loop_
_atom_type_symbol
_atom_type_description
_atom_type_scat_dispersion_real
_atom_type_scat_dispersion_imag
_atom_type_scat_source
C C 0.0033 0.0016 'International Tables Vol C Tables 4.2.6.8 and 6.1.1.4'
H H 0.0000 0.0000 'International Tables Vol C Tables 4.2.6.8 and 6.1.1.4'
O O 0.0106 0.0060 'International Tables Vol C Tables 4.2.6.8 and 6.1.1.4'
F F 0.0171 0.0103 'International Tables Vol C Tables 4.2.6.8 and 6.1.1.4'
Cl Cl 0.1484 0.1585 'International Tables Vol C Tables 4.2.6.8 and 6.1.1.4'

loop_
_geom_angle_atom_site_label_1
_geom_angle_atom_site_label_2
_geom_angle_atom_site_label_3
_geom_angle
_geom_angle_publ_flag
C6 O2 H1O2 109.5 n
C9 O3 H1O3 109.5 n
C22 O5 C21 113.9(2) n
C24 O7 C10 116.3(2) n
O1 C1 C17 122.9(3) n
O1 C1 C2 119.6(3) n
C17 C1 C2 117.5(2) n
C3 C2 C1 120.8(3) n
C3 C2 H2 119.6 n
C1 C2 H2 119.6 n
C2 C3 C4 124.3(3) n
C2 C3 H3 117.8 n
C4 C3 H3 117.8 n
C3 C4 C16 112.3(2) n
C3 C4 C18 106.8(2) n
C16 C4 C18 108.7(3) n
C3 C4 C5 109.1(2) n
C16 C4 C5 105.8(2) n
C18 C4 C5 114.2(2) n
F1 C5 C13 106.5(2) n
F1 C5 C6 102.8(2) n
C13 C5 C6 114.2(2) n
F1 C5 C4 104.19(19) n
C13 C5 C4 112.6(2) n
C6 C5 C4 115.0(2) n
O2 C6 C7 113.3(2) n
O2 C6 C5 106.7(2) n
C7 C6 C5 112.3(2) n
O2 C6 H6 108.1 n
C7 C6 H6 108.1 n
C5 C6 H6 108.1 n
C8 C7 C6 113.8(2) n
C8 C7 H7A 108.8 n
C6 C7 H7A 108.8 n
C8 C7 H7B 108.8 n
C6 C7 H7B 108.8 n
H7A C7 H7B 107.7 n
C7 C8 C12 109.0(2) n
C7 C8 C19 110.8(2) n
C12 C8 C19 112.3(2) n
C7 C8 C9 115.2(2) n
C12 C8 C9 98.8(2) n
C19 C8 C9 110.2(2) n
O3 C9 C20 104.6(2) n
O3 C9 C10 112.4(2) n
C20 C9 C10 112.8(2) n
O3 C9 C8 111.7(2) n
C20 C9 C8 113.1(2) n
C10 C9 C8 102.6(2) n
O7 C10 C11 106.7(2) n
O7 C10 C9 111.2(2) n
C11 C10 C9 106.7(2) n
O7 C10 H10 110.7 n
C11 C10 H10 110.7 n
C9 C10 H10 110.7 n
C12 C11 C10 103.4(2) n
C12 C11 H11A 111.1 n
C10 C11 H11A 111.1 n
C12 C11 H11B 111.1 n
C10 C11 H11B 111.1 n
H11A C11 H11B 109.1 n
C11 C12 C13 120.0(2) n
C11 C12 C8 103.3(2) n
C13 C12 C8 114.4(2) n
C11 C12 H12 106.1 n
C13 C12 H12 106.1 n
C8 C12 H12 106.1 n
C12 C13 C5 109.3(2) n
C12 C13 C14 110.4(2) n
C5 C13 C14 111.5(2) n
C12 C13 H13 108.5 n
C5 C13 H13 108.5 n
C14 C13 H13 108.5 n
C15 C14 C13 113.7(2) n
C15 C14 H14A 108.8 n
C13 C14 H14A 108.8 n
C15 C14 H14B 108.8 n
C13 C14 H14B 108.8 n
H14A C14 H14B 107.7 n
C16 C15 C14 110.1(3) n
C16 C15 H15A 109.6 n
C14 C15 H15A 109.6 n
C16 C15 H15B 109.6 n
C14 C15 H15B 109.6 n
H15A C15 H15B 108.2 n
C17 C16 C15 122.1(3) n
C17 C16 C4 122.4(3) n
C15 C16 C4 115.3(2) n
C16 C17 C1 122.5(3) n
C16 C17 H17 118.8 n
C1 C17 H17 118.8 n
C4 C18 H18A 109.5 n
C4 C18 H18B 109.5 n
H18A C18 H18B 109.5 n
C4 C18 H18C 109.5 n
H18A C18 H18C 109.5 n
H18B C18 H18C 109.5 n
C8 C19 H19A 109.5 n
C8 C19 H19B 109.5 n
H19A C19 H19B 109.5 n
C8 C19 H19C 109.5 n
H19A C19 H19C 109.5 n
H19B C19 H19C 109.5 n
O4 C20 C21 121.8(2) n
O4 C20 C9 122.8(3) n
C21 C20 C9 115.4(2) n
O5 C21 C20 112.1(2) n
O5 C21 H21A 109.2 n
C20 C21 H21A 109.2 n
O5 C21 H21B 109.2 n
C20 C21 H21B 109.2 n
H21A C21 H21B 107.9 n
O6 C22 O5 121.9(3) n
O6 C22 C23 126.3(3) n
O5 C22 C23 111.8(3) n
C22 C23 H23A 109.5 n
C22 C23 H23B 109.5 n
H23A C23 H23B 109.5 n
C22 C23 H23C 109.5 n
H23A C23 H23C 109.5 n
H23B C23 H23C 109.5 n
O8 C24 O7 122.5(3) n
O8 C24 C25 125.2(3) n
O7 C24 C25 112.3(2) n
C24 C25 H25A 109.5 n
C24 C25 H25B 109.5 n
H25A C25 H25B 109.5 n
C24 C25 H25C 109.5 n
H25A C25 H25C 109.5 n
H25B C25 H25C 109.5 n
Cl1 C26 Cl2 111.0(2) n
Cl1 C26 Cl3 109.7(2) n
Cl2 C26 Cl3 110.3(3) n
Cl1 C26 H26 108.6 n
Cl2 C26 H26 108.6 n
Cl3 C26 H26 108.6 n

loop_
_geom_bond_atom_site_label_1
_geom_bond_atom_site_label_2
_geom_bond_distance
_geom_bond_publ_flag
O1 C1 1.244(3) n
O2 C6 1.421(3) n
O2 H1O2 0.8400 n
O3 C9 1.418(3) n
O3 H1O3 0.8400 n
O4 C20 1.209(3) n
O5 C22 1.351(4) n
O5 C21 1.430(3) n
O6 C22 1.189(4) n
O7 C24 1.338(4) n
O7 C10 1.441(3) n
O8 C24 1.206(3) n
F1 C5 1.424(3) n
C1 C17 1.441(5) n
C1 C2 1.461(4) n
C2 C3 1.326(4) n
C2 H2 0.9500 n
C3 C4 1.497(4) n
C3 H3 0.9500 n
C4 C16 1.515(4) n
C4 C18 1.549(4) n
C4 C5 1.570(4) n
C5 C13 1.533(4) n
C5 C6 1.544(4) n
C6 C7 1.527(4) n
C6 H6 1.0000 n
C7 C8 1.525(4) n
C7 H7A 0.9900 n
C7 H7B 0.9900 n
C8 C12 1.537(4) n
C8 C19 1.542(3) n
C8 C9 1.568(4) n
C9 C20 1.537(4) n
C9 C10 1.563(4) n
C10 C11 1.539(4) n
C10 H10 1.0000 n
C11 C12 1.525(4) n
C11 H11A 0.9900 n
C11 H11B 0.9900 n
C12 C13 1.527(4) n
C12 H12 1.0000 n
C13 C14 1.535(4) n
C13 H13 1.0000 n
C14 C15 1.534(4) n
C14 H14A 0.9900 n
C14 H14B 0.9900 n
C15 C16 1.496(4) n
C15 H15A 0.9900 n
C15 H15B 0.9900 n
C16 C17 1.332(4) n
C17 H17 0.9500 n
C18 H18A 0.9800 n
C18 H18B 0.9800 n
C18 H18C 0.9800 n
C19 H19A 0.9800 n
C19 H19B 0.9800 n
C19 H19C 0.9800 n
C20 C21 1.510(4) n
C21 H21A 0.9900 n
C21 H21B 0.9900 n
C22 C23 1.483(5) n
C23 H23A 0.9800 n
C23 H23B 0.9800 n
C23 H23C 0.9800 n
C24 C25 1.480(4) n
C25 H25A 0.9800 n
C25 H25B 0.9800 n
C25 H25C 0.9800 n
Cl1 C26 1.750(5) n
Cl2 C26 1.754(5) n
Cl3 C26 1.762(4) n
C26 H26 1.0000 n

loop_
_geom_hbond_atom_site_label_D
_geom_hbond_atom_site_label_H
_geom_hbond_atom_site_label_A
_geom_hbond_site_symmetry_A
_geom_hbond_distance_DH
_geom_hbond_distance_HA
_geom_hbond_distance_DA
_geom_hbond_angle_DHA
O2 H1O2 O8 3_656 0.84 1.92 2.750(3) 169
O3 H1O3 O1 4_566 0.84 1.95 2.747(3) 157

loop_
_geom_torsion_atom_site_label_1
_geom_torsion_atom_site_label_2
_geom_torsion_atom_site_label_3
_geom_torsion_atom_site_label_4
_geom_torsion
_geom_torsion_publ_flag
O1 C1 C2 C3 -178.2(3) n
C17 C1 C2 C3 2.0(5) n
C1 C2 C3 C4 0.6(5) n
C2 C3 C4 C16 -3.3(4) n
C2 C3 C4 C18 -122.4(3) n
C2 C3 C4 C5 113.7(3) n
C3 C4 C5 F1 -63.0(2) n
C16 C4 C5 F1 58.1(3) n
C18 C4 C5 F1 177.6(2) n
C3 C4 C5 C13 -177.9(2) n
C16 C4 C5 C13 -56.9(3) n
C18 C4 C5 C13 62.6(3) n
C3 C4 C5 C6 48.8(3) n
C16 C4 C5 C6 169.8(2) n
C18 C4 C5 C6 -70.6(3) n
F1 C5 C6 O2 169.3(2) n
C13 C5 C6 O2 -75.8(3) n
C4 C5 C6 O2 56.7(3) n
F1 C5 C6 C7 -66.1(3) n
C13 C5 C6 C7 48.9(3) n
C4 C5 C6 C7 -178.6(2) n
O2 C6 C7 C8 70.7(3) n
C5 C6 C7 C8 -50.3(3) n
C6 C7 C8 C12 53.3(3) n
C6 C7 C8 C19 -70.7(3) n
C6 C7 C8 C9 163.2(2) n
C7 C8 C9 O3 -37.0(3) n
C12 C8 C9 O3 78.9(2) n
C19 C8 C9 O3 -163.3(2) n
C7 C8 C9 C20 80.6(3) n
C12 C8 C9 C20 -163.5(2) n
C19 C8 C9 C20 -45.7(3) n
C7 C8 C9 C10 -157.6(2) n
C12 C8 C9 C10 -41.7(2) n
C19 C8 C9 C10 76.0(2) n
C24 O7 C10 C11 -177.6(2) n
C24 O7 C10 C9 66.4(3) n
O3 C9 C10 O7 15.1(3) n
C20 C9 C10 O7 -102.8(2) n
C8 C9 C10 O7 135.2(2) n
O3 C9 C10 C11 -100.8(2) n
C20 C9 C10 C11 141.3(2) n
C8 C9 C10 C11 19.3(2) n
O7 C10 C11 C12 -107.6(2) n
C9 C10 C11 C12 11.3(3) n
C10 C11 C12 C13 -167.4(2) n
C10 C11 C12 C8 -38.6(3) n
C7 C8 C12 C11 170.8(2) n
C19 C8 C12 C11 -66.0(3) n
C9 C8 C12 C11 50.2(2) n
C7 C8 C12 C13 -57.1(3) n
C19 C8 C12 C13 66.1(3) n
C9 C8 C12 C13 -177.7(2) n
C11 C12 C13 C5 179.2(2) n
C8 C12 C13 C5 55.6(3) n
C11 C12 C13 C14 -57.8(3) n
C8 C12 C13 C14 178.6(2) n
F1 C5 C13 C12 62.2(3) n
C6 C5 C13 C12 -50.5(3) n
C4 C5 C13 C12 175.8(2) n
F1 C5 C13 C14 -60.0(3) n
C6 C5 C13 C14 -172.8(2) n
C4 C5 C13 C14 53.6(3) n
C12 C13 C14 C15 -170.7(2) n
C5 C13 C14 C15 -49.1(3) n
C13 C14 C15 C16 49.5(3) n
C14 C15 C16 C17 117.8(3) n
C14 C15 C16 C4 -57.4(3) n
C3 C4 C16 C17 3.7(4) n
C18 C4 C16 C17 121.7(3) n
C5 C4 C16 C17 -115.2(3) n
C3 C4 C16 C15 179.0(3) n
C18 C4 C16 C15 -63.0(3) n
C5 C4 C16 C15 60.1(3) n
C15 C16 C17 C1 -176.4(3) n
C4 C16 C17 C1 -1.5(5) n
O1 C1 C17 C16 178.7(3) n
C2 C1 C17 C16 -1.6(5) n
O3 C9 C20 O4 -165.7(3) n
C10 C9 C20 O4 -43.3(4) n
C8 C9 C20 O4 72.6(3) n
O3 C9 C20 C21 14.5(3) n
C10 C9 C20 C21 136.9(2) n
C8 C9 C20 C21 -107.2(3) n
C22 O5 C21 C20 -80.2(3) n
O4 C20 C21 O5 -17.2(4) n
C9 C20 C21 O5 162.6(2) n
C21 O5 C22 O6 4.0(5) n
C21 O5 C22 C23 -176.3(3) n
C10 O7 C24 O8 0.6(4) n
C10 O7 C24 C25 -178.8(2) n

loop_
_cod_related_entry_id
_cod_related_entry_database
_cod_related_entry_code
1 ChemSpider 21179802
